data_4060679
loop_
_publ_author_name
'Nigel T. Lucas'
'Eleni G. A. Notaras'
'Marie P. Cifuentes'
'Mark G. Humphrey'

_publ_section_title
;
 Mixed-Metal Cluster Chemistry. 21. Synthesis and Crystallographic and
 Electrochemical Studies of Alkyne-Coordinated Group 6-Iridium Clusters
 Linked by Phenylenevinylene Groups
;
_journal_name_full Organometallics
_journal_page_first 284
_journal_page_last 301
_journal_paper_doi 10.1021/om020203r
_journal_volume 22
_journal_year 2003
_chemical_formula_moiety 'C29 H22 Ir2 O8 W2 '
_chemical_formula_sum 'C29 H22 Ir2 O8 W2'
_chemical_formula_weight 1250.63
_space_group_IT_number 7
_symmetry_cell_setting monoclinic
_symmetry_space_group_name_Hall 'P -2yc'
_symmetry_space_group_name_H-M 'P 1 c 1'
_audit_creation_date 2001-04-19
_audit_creation_method 'by teXsan v1.8'
_audit_update_record
;
?
;
_cell_angle_alpha 90
_cell_angle_beta 105.4114(11)
_cell_angle_gamma 90
_cell_formula_units_Z 2
_cell_length_a 9.7099(2)
_cell_length_b 9.9514(2)
_cell_length_c 14.8062(3)
_cell_measurement_reflns_used 38016
_cell_measurement_temperature 473.2
_cell_measurement_theta_max 30.034
_cell_measurement_theta_min 4.076
_cell_volume 1379.24(5)
_computing_cell_refinement 'HKL Scalepack (Otwinowski & Minor 1997)'
_computing_data_collection KappaCCD
_computing_data_reduction
;
Denzo and Scalepak (Otwinowski & Minor, 1997)
;
_computing_publication_material 'teXsan (MSC, 1992-1997)'
_computing_structure_refinement 'teXsan (MSC, 1992-1997)'
_computing_structure_solution
;
DIRDIF92 PATTY (Beurskens, 1992)
;
_diffrn_ambient_temperature 200
_diffrn_measurement_device_type 'Nonius KappaCCD'
_diffrn_measurement_method '\f and \w scans'
_diffrn_orient_matrix_UB_11 0.00000
_diffrn_orient_matrix_UB_12 0.00000
_diffrn_orient_matrix_UB_13 0.00000
_diffrn_orient_matrix_UB_21 0.00000
_diffrn_orient_matrix_UB_22 0.00000
_diffrn_orient_matrix_UB_23 0.00000
_diffrn_orient_matrix_UB_31 0.00000
_diffrn_orient_matrix_UB_32 0.00000
_diffrn_orient_matrix_UB_33 0.00000
_diffrn_radiation_detector CCD
_diffrn_radiation_monochromator graphite
_diffrn_radiation_source 'fine-focus sealed tube'
_diffrn_radiation_type 'Mo K\a'
_diffrn_radiation_wavelength 0.7107
_diffrn_reflns_av_R_equivalents 0.03638
_diffrn_reflns_av_sigmaI/netI 0.040
_diffrn_reflns_limit_h_max 13
_diffrn_reflns_limit_h_min -13
_diffrn_reflns_limit_k_max 14
_diffrn_reflns_limit_k_min 0
_diffrn_reflns_limit_l_max 20
_diffrn_reflns_limit_l_min -20
_diffrn_reflns_number 7801
_diffrn_reflns_reduction_process 'Lp corrections applied'
_diffrn_reflns_theta_max 30.08
_diffrn_reflns_theta_min 4.09
_diffrn_standards_decay_% 0.00
_diffrn_standards_interval_count 0
_diffrn_standards_number 0
_exptl_absorpt_coefficient_mu 18.019
_exptl_absorpt_correction_T_max 0.595
_exptl_absorpt_correction_T_min 0.083
_exptl_absorpt_correction_type integration
_exptl_absorpt_process_details
;
Gaussian (Coppens, 1970) implemented in maXus (1999)
;
_exptl_crystal_colour 'dark green'
_exptl_crystal_density_diffrn 3.011
_exptl_crystal_density_meas ?
_exptl_crystal_description needle
_exptl_crystal_F_000 1124.00
_exptl_crystal_size_max 0.32
_exptl_crystal_size_mid 0.05
_exptl_crystal_size_min 0.02
_refine_diff_density_max 1.44
_refine_diff_density_min -2.38
_refine_ls_extinction_method none
_refine_ls_goodness_of_fit_all 1.149
_refine_ls_goodness_of_fit_ref 1.142
_refine_ls_hydrogen_treatment noref
_refine_ls_matrix_type full
_refine_ls_number_constraints 0
_refine_ls_number_parameters 368
_refine_ls_number_reflns 3900
_refine_ls_number_restraints 0
_refine_ls_R_factor_all 0.0299
_refine_ls_R_factor_gt 0.0275
_refine_ls_shift/su_max 0.0006
_refine_ls_shift/su_mean 0.0002
_refine_ls_structure_factor_coef F
_refine_ls_weighting_details 'w = 1/[\s^2^(Fo) + 0.00022|Fo|^2^]'
_refine_ls_weighting_scheme sigma
_refine_ls_wR_factor_all 0.0302
_refine_ls_wR_factor_ref 0.0295
_reflns_number_gt 3900
_reflns_number_total 4040
_reflns_threshold_expression I>2.00\s(I)
_cod_original_sg_symbol_H-M 'P c        '
_cod_original_formula_sum 'C29 H22 Ir2 O8 W2 '
_cod_database_code 4060679

loop_
_symmetry_equiv_pos_as_xyz
'   +x,   +y,   +z'
'   +x,   -y,1/2+z'

loop_
_atom_site_label
_atom_site_fract_x
_atom_site_fract_y
_atom_site_fract_z
_atom_site_U_iso_or_equiv
_atom_site_occupancy
_atom_site_adp_type
_atom_site_calc_flag
Ir(1) 0.1240 -0.19681(3) -0.3323 0.01883(8) 1.000 Uani d
Ir(2) 0.00678(5) -0.24886(3) -0.51583(3) 0.01748(7) 1.000 Uani d
W(1) -0.16282(5) -0.12459(4) -0.41587(3) 0.01956(8) 1.000 Uani d
W(2) 0.09675(5) -0.46504(3) -0.39202(3) 0.01697(7) 1.000 Uani d
O(1) 0.212(1) -0.1865(8) -0.1194(5) 0.038(2) 1.000 Uani d
O(2) 0.3387(9) 0.0079(9) -0.3634(7) 0.049(3) 1.000 Uani d
O(3) -0.2011(9) -0.2749(8) -0.7086(5) 0.036(2) 1.000 Uani d
O(4) 0.2478(8) -0.1155(9) -0.5795(6) 0.041(2) 1.000 Uani d
O(5) 0.0114(9) 0.0746(7) -0.2676(5) 0.034(2) 1.000 Uani d
O(6) -0.0915(9) 0.0534(8) -0.5700(5) 0.037(2) 1.000 Uani d
O(7) 0.4069(8) -0.3648(7) -0.3083(5) 0.030(2) 1.000 Uani d
O(8) 0.1836(8) -0.4847(8) -0.5774(5) 0.032(2) 1.000 Uani d
C(1) 0.182(1) -0.1901(9) -0.1979(6) 0.023(2) 1.000 Uani d
C(2) 0.263(1) -0.069(1) -0.3517(7) 0.031(3) 1.000 Uani d
C(3) -0.119(1) -0.270(1) -0.6388(6) 0.023(2) 1.000 Uani d
C(4) 0.156(1) -0.163(1) -0.5578(7) 0.031(3) 1.000 Uani d
C(5) -0.026(1) -0.0142(9) -0.3197(7) 0.025(2) 1.000 Uani d
C(6) -0.099(1) -0.030(1) -0.5162(7) 0.028(2) 1.000 Uani d
C(7) 0.284(1) -0.375(1) -0.3355(7) 0.024(2) 1.000 Uani d
C(8) 0.141(1) -0.450(1) -0.5148(6) 0.025(2) 1.000 Uani d
C(9) -0.315(1) 0.056(1) -0.4261(9) 0.036(3) 1.000 Uani d
C(10) -0.311(1) -0.016(1) -0.3426(8) 0.035(3) 1.000 Uani d
C(11) -0.368(1) -0.142(1) -0.3661(8) 0.035(3) 1.000 Uani d
C(12) -0.408(1) -0.152(1) -0.4653(8) 0.030(2) 1.000 Uani d
C(13) -0.377(1) -0.031(1) -0.5046(8) 0.031(3) 1.000 Uani d
C(14) -0.422(1) 0.009(1) -0.605(1) 0.047(3) 1.000 Uani d
C(15) 0.094(1) -0.6321(9) -0.2815(6) 0.022(2) 1.000 Uani d
C(16) -0.017(1) -0.655(1) -0.3628(7) 0.030(2) 1.000 Uani d
C(17) 0.043(1) -0.682(1) -0.4383(6) 0.027(2) 1.000 Uani d
C(18) 0.192(1) -0.677(1) -0.4038(6) 0.030(3) 1.000 Uani d
C(19) 0.226(1) -0.651(1) -0.3050(7) 0.024(2) 1.000 Uani d
C(20) 0.371(1) -0.652(1) -0.2369(8) 0.038(3) 1.000 Uani d
C(26) -0.101(1) -0.369(1) -0.2535(6) 0.028(2) 1.000 Uani d
C(27) -0.0534(9) -0.3199(9) -0.3389(6) 0.018(2) 1.000 Uani d
C(28) -0.1196(9) -0.3507(9) -0.4394(6) 0.019(2) 1.000 Uani d
C(29) -0.243(1) -0.4438(9) -0.4783(6) 0.023(2) 1.000 Uani d
C(30) -0.251(1) -0.5134(9) -0.5609(6) 0.023(2) 1.000 Uani d
C(31) -0.362(1) -0.602(1) -0.5986(7) 0.031(2) 1.000 Uani d
C(32) -0.471(1) -0.620(1) -0.5536(9) 0.041(3) 1.000 Uani d
C(33) -0.464(1) -0.553(1) -0.4711(8) 0.034(3) 1.000 Uani d
C(34) -0.351(1) -0.465(1) -0.4337(7) 0.026(2) 1.000 Uani d
H(9) -0.2823 0.1450 -0.4296 0.043 1.000 Uiso c
H(10) -0.2754 0.0172 -0.2807 0.042 1.000 Uiso c
H(11) -0.3790 -0.2100 -0.3235 0.042 1.000 Uiso c
H(12) -0.4502 -0.2285 -0.4999 0.036 1.000 Uiso c
H(14c) -0.3877 0.0969 -0.6118 0.057 1.000 Uiso c
H(14b) -0.3843 -0.0524 -0.6413 0.057 1.000 Uiso c
H(14a) -0.5236 0.0087 -0.6263 0.057 1.000 Uiso c
H(15) 0.0832 -0.6085 -0.2216 0.027 1.000 Uiso c
H(16) -0.1160 -0.6520 -0.3666 0.036 1.000 Uiso c
H(17) -0.0090 -0.6997 -0.5012 0.032 1.000 Uiso c
H(18) 0.2594 -0.6895 -0.4395 0.036 1.000 Uiso c
H(20a) 0.3758 -0.7235 -0.1932 0.046 1.000 Uiso c
H(20c) 0.4416 -0.6657 -0.2698 0.046 1.000 Uiso c
H(20b) 0.3874 -0.5692 -0.2044 0.046 1.000 Uiso c
H(26b) -0.1960 -0.3389 -0.2587 0.033 1.000 Uiso c
H(26a) -0.0981 -0.4639 -0.2510 0.033 1.000 Uiso c
H(26c) -0.0391 -0.3329 -0.1980 0.033 1.000 Uiso c
H(30) -0.1783 -0.5005 -0.5923 0.028 1.000 Uiso c
H(31) -0.3646 -0.6491 -0.6547 0.037 1.000 Uiso c
H(32) -0.5483 -0.6785 -0.5798 0.049 1.000 Uiso c
H(33) -0.5365 -0.5665 -0.4397 0.041 1.000 Uiso c
H(34) -0.3482 -0.4195 -0.3769 0.031 1.000 Uiso c

loop_
_atom_site_aniso_label
_atom_site_aniso_U_11
_atom_site_aniso_U_22
_atom_site_aniso_U_33
_atom_site_aniso_U_12
_atom_site_aniso_U_13
_atom_site_aniso_U_23
Ir(1) 0.0168(1) 0.0171(2) 0.0214(1) -0.0017(1) 0.0031(1) -0.0021(1)
Ir(2) 0.0160(1) 0.0186(2) 0.0185(1) -0.0007(1) 0.0057(1) 0.0016(1)
W(1) 0.0169(2) 0.0187(2) 0.0234(2) 0.0007(1) 0.0058(1) -0.0017(1)
W(2) 0.0176(2) 0.0160(2) 0.0173(1) -0.0009(1) 0.0047(1) -0.0001(1)
O(1) 0.048(5) 0.035(4) 0.027(4) 0.001(4) 0.001(3) -0.003(3)
O(2) 0.034(5) 0.035(4) 0.078(6) -0.008(4) 0.017(5) 0.001(4)
O(3) 0.036(4) 0.046(4) 0.026(3) 0.001(4) 0.007(3) 0.007(3)
O(4) 0.028(4) 0.054(5) 0.048(4) -0.012(4) 0.019(3) 0.010(4)
O(5) 0.040(4) 0.023(4) 0.034(3) 0.005(3) 0.001(3) -0.009(3)
O(6) 0.053(5) 0.025(4) 0.038(4) 0.008(3) 0.019(4) 0.009(3)
O(7) 0.022(3) 0.031(4) 0.033(3) -0.002(3) 0.000(3) -0.004(3)
O(8) 0.039(4) 0.037(4) 0.024(3) 0.013(3) 0.014(3) 0.003(3)
C(1) 0.019(4) 0.017(4) 0.029(4) 0.001(3) -0.001(3) -0.007(3)
C(2) 0.023(5) 0.030(5) 0.038(5) -0.013(4) 0.007(4) -0.001(4)
C(3) 0.027(5) 0.020(4) 0.022(4) 0.006(4) 0.005(4) -0.003(3)
C(4) 0.030(5) 0.033(5) 0.027(4) 0.002(4) 0.004(4) 0.001(4)
C(5) 0.026(5) 0.020(4) 0.026(4) 0.005(4) 0.004(4) 0.004(4)
C(6) 0.020(4) 0.028(5) 0.036(5) -0.002(4) 0.007(4) -0.004(4)
C(7) 0.021(4) 0.023(5) 0.026(4) -0.003(4) 0.003(4) -0.003(3)
C(8) 0.027(5) 0.023(5) 0.023(4) -0.003(4) 0.004(4) -0.005(4)
C(9) 0.026(5) 0.031(6) 0.057(7) 0.006(4) 0.020(5) -0.001(5)
C(10) 0.029(5) 0.038(6) 0.041(6) 0.005(5) 0.016(4) -0.009(5)
C(11) 0.032(5) 0.037(6) 0.044(6) 0.002(5) 0.025(5) 0.012(5)
C(12) 0.021(4) 0.025(5) 0.048(6) 0.002(4) 0.016(4) 0.006(4)
C(13) 0.022(4) 0.030(6) 0.039(5) 0.012(4) 0.006(4) -0.003(4)
C(14) 0.030(6) 0.058(8) 0.050(7) 0.008(6) 0.004(5) 0.018(6)
C(15) 0.028(5) 0.015(4) 0.027(4) 0.002(3) 0.011(4) 0.004(3)
C(16) 0.027(5) 0.016(4) 0.042(5) -0.004(3) -0.001(4) 0.006(4)
C(17) 0.032(5) 0.026(5) 0.022(4) 0.000(4) 0.006(4) -0.006(4)
C(18) 0.050(7) 0.020(5) 0.022(4) 0.002(4) 0.014(4) 0.000(4)
C(19) 0.024(4) 0.022(4) 0.028(4) -0.001(4) 0.009(4) 0.008(4)
C(20) 0.026(5) 0.029(5) 0.049(6) 0.004(4) -0.010(5) 0.003(5)
C(26) 0.036(5) 0.027(5) 0.019(4) 0.000(4) 0.005(4) -0.002(4)
C(27) 0.013(3) 0.023(4) 0.023(4) -0.005(3) 0.010(3) -0.004(3)
C(28) 0.015(4) 0.023(4) 0.017(4) -0.001(3) 0.001(3) -0.002(3)
C(29) 0.025(4) 0.017(4) 0.024(4) -0.003(4) -0.001(3) 0.000(3)
C(30) 0.017(4) 0.021(4) 0.030(4) -0.003(3) 0.005(3) -0.003(3)
C(31) 0.028(5) 0.034(5) 0.031(5) -0.009(4) 0.007(4) -0.006(4)
C(32) 0.025(5) 0.043(7) 0.051(6) -0.009(5) 0.003(5) -0.015(5)
C(33) 0.019(4) 0.038(6) 0.053(6) -0.002(4) 0.021(4) -0.001(5)
C(34) 0.015(4) 0.036(6) 0.033(5) -0.003(4) 0.019(4) -0.003(4)

loop_
_atom_type_symbol
_atom_type_oxidation_number
_atom_type_number_in_cell
_atom_type_scat_dispersion_real
_atom_type_scat_dispersion_imag
_atom_type_scat_source
C 0 58 0.002 0.002
;International Tables for Crystallography
(1992, Vol. C, Tables 4.2.6.8 and 6.1.1.1)
;
H 0 44 0.000 0.000
;International Tables for Crystallography
(1992, Vol. C, Table 6.1.1.2)
;
Ir 0 4 -2.066 7.990
;International Tables for Crystallography
(1992, Vol. C, Tables 4.2.6.8 and 6.1.1.1)
;
O 0 16 0.008 0.006
;International Tables for Crystallography
(1992, Vol. C, Tables 4.2.6.8 and 6.1.1.1)
;
W 0 4 -1.421 6.872
;International Tables for Crystallography
(1992, Vol. C, Tables 4.2.6.8 and 6.1.1.1)
;

loop_
_exptl_crystal_face_index_h
_exptl_crystal_face_index_k
_exptl_crystal_face_index_l
_exptl_crystal_face_perp_dist
1 0 0 0.160
-1 0 0 0.160
0 -1 1 0.010
0 1 -1 0.040
0 1 1 0.030
0 -1 -1 0.030
0 1 0 0.020
0 -1 0 0.015

loop_
_geom_angle_atom_site_label_1
_geom_angle_atom_site_label_2
_geom_angle_atom_site_label_3
_geom_angle
_geom_angle_publ_flag
Ir(2) Ir(1) W(1) 60.35(1) yes
Ir(2) Ir(1) W(2) 61.38(1) yes
Ir(2) Ir(1) C(1) 168.0(3) yes
Ir(2) Ir(1) C(2) 95.8(3) yes
Ir(2) Ir(1) C(5) 97.1(2) yes
Ir(2) Ir(1) C(7) 86.5(2) yes
Ir(2) Ir(1) C(27) 73.7(2) yes
W(1) Ir(1) W(2) 96.01(1) yes
W(1) Ir(1) C(1) 115.5(3) yes
W(1) Ir(1) C(2) 114.4(3) yes
W(1) Ir(1) C(5) 44.3(2) yes
W(1) Ir(1) C(7) 139.3(2) yes
W(1) Ir(1) C(27) 54.9(2) yes
W(2) Ir(1) C(1) 109.7(3) yes
W(2) Ir(1) C(2) 126.4(3) yes
W(2) Ir(1) C(5) 138.5(2) yes
W(2) Ir(1) C(7) 44.5(2) yes
W(2) Ir(1) C(27) 54.6(2) yes
C(1) Ir(1) C(2) 96.1(4) yes
C(1) Ir(1) C(5) 84.8(3) yes
C(1) Ir(1) C(7) 91.8(3) yes
C(1) Ir(1) C(27) 94.7(4) yes
C(2) Ir(1) C(5) 88.4(4) yes
C(2) Ir(1) C(7) 90.2(4) yes
C(2) Ir(1) C(27) 167.6(4) yes
C(5) Ir(1) C(7) 176.2(3) yes
C(5) Ir(1) C(27) 86.4(4) yes
C(7) Ir(1) C(27) 95.5(3) yes
Ir(1) Ir(2) W(1) 61.99(1) yes
Ir(1) Ir(2) W(2) 61.06(1) yes
Ir(1) Ir(2) C(3) 165.5(3) yes
Ir(1) Ir(2) C(4) 95.0(3) yes
Ir(1) Ir(2) C(6) 83.9(2) yes
Ir(1) Ir(2) C(8) 94.1(2) yes
Ir(1) Ir(2) C(28) 72.9(2) yes
W(1) Ir(2) W(2) 96.81(1) yes
W(1) Ir(2) C(3) 103.6(3) yes
W(1) Ir(2) C(4) 125.4(3) yes
W(1) Ir(2) C(6) 44.4(3) yes
W(1) Ir(2) C(8) 140.3(2) yes
W(1) Ir(2) C(28) 54.8(2) yes
W(2) Ir(2) C(3) 123.0(3) yes
W(2) Ir(2) C(4) 114.9(3) yes
W(2) Ir(2) C(6) 138.8(3) yes
W(2) Ir(2) C(8) 43.9(2) yes
W(2) Ir(2) C(28) 54.1(2) yes
C(3) Ir(2) C(4) 95.1(4) yes
C(3) Ir(2) C(6) 86.2(4) yes
C(3) Ir(2) C(8) 97.1(3) yes
C(3) Ir(2) C(28) 98.0(4) yes
C(4) Ir(2) C(6) 87.5(4) yes
C(4) Ir(2) C(8) 85.3(4) yes
C(4) Ir(2) C(28) 166.4(3) yes
C(6) Ir(2) C(8) 172.3(4) yes
C(6) Ir(2) C(28) 97.2(4) yes
C(8) Ir(2) C(28) 89.3(4) yes
Ir(1) W(1) Ir(2) 57.66(1) yes
Ir(1) W(1) C(5) 55.6(3) yes
Ir(1) W(1) C(6) 88.9(3) yes
Ir(1) W(1) C(27) 46.6(2) yes
Ir(1) W(1) C(28) 67.9(2) yes
Ir(2) W(1) C(5) 104.3(3) yes
Ir(2) W(1) C(6) 57.7(3) yes
Ir(2) W(1) C(27) 68.7(2) yes
Ir(2) W(1) C(28) 48.4(2) yes
C(5) W(1) C(6) 89.5(4) yes
C(5) W(1) C(27) 88.8(3) yes
C(5) W(1) C(28) 121.6(3) yes
C(6) W(1) C(27) 124.0(4) yes
C(6) W(1) C(28) 103.8(4) yes
C(27) W(1) C(28) 37.0(3) yes
Ir(1) W(2) Ir(2) 57.56(1) yes
Ir(1) W(2) C(7) 56.2(3) yes
Ir(1) W(2) C(8) 101.0(3) yes
Ir(1) W(2) C(27) 47.1(2) yes
Ir(1) W(2) C(28) 68.4(2) yes
Ir(2) W(2) C(7) 91.3(3) yes
Ir(2) W(2) C(8) 56.5(3) yes
Ir(2) W(2) C(27) 68.4(2) yes
Ir(2) W(2) C(28) 47.9(2) yes
C(7) W(2) C(8) 87.5(4) yes
C(7) W(2) C(27) 99.4(3) yes
C(7) W(2) C(28) 123.8(3) yes
C(8) W(2) C(27) 124.6(4) yes
C(8) W(2) C(28) 94.8(4) yes
C(27) W(2) C(28) 37.2(3) yes
Ir(1) C(1) O(1) 177.8(9) yes
Ir(1) C(2) O(2) 178(1) yes
Ir(2) C(3) O(3) 174.0(9) yes
Ir(2) C(4) O(4) 177.0(9) yes
Ir(1) C(5) W(1) 80.1(3) yes
Ir(1) C(5) O(5) 123.2(7) yes
W(1) C(5) O(5) 156.6(8) yes
Ir(2) C(6) W(1) 77.9(4) yes
Ir(2) C(6) O(6) 122.9(8) yes
W(1) C(6) O(6) 158.9(9) yes
Ir(1) C(7) W(2) 79.3(3) yes
Ir(1) C(7) O(7) 123.1(7) yes
W(2) C(7) O(7) 157.7(8) yes
Ir(2) C(8) W(2) 79.7(4) yes
Ir(2) C(8) O(8) 123.8(7) yes
W(2) C(8) O(8) 156.3(8) yes
C(10) C(9) C(13) 108(1) yes
C(10) C(9) H(9) 126.0 no
C(13) C(9) H(9) 126.0 no
C(9) C(10) C(11) 109(1) yes
C(9) C(10) H(10) 125.6 no
C(11) C(10) H(10) 125.6 no
C(10) C(11) C(12) 108(1) yes
C(10) C(11) H(11) 126.1 no
C(12) C(11) H(11) 126.1 no
C(11) C(12) C(13) 110(1) yes
C(11) C(12) H(12) 125.0 no
C(13) C(12) H(12) 125.0 no
C(9) C(13) C(12) 106(1) yes
C(9) C(13) C(14) 126(1) yes
C(12) C(13) C(14) 127(1) yes
C(13) C(14) H(14c) 109.5 no
C(13) C(14) H(14b) 109.5 no
C(13) C(14) H(14a) 109.5 no
H(14c) C(14) H(14b) 109.5 no
H(14c) C(14) H(14a) 109.5 no
H(14b) C(14) H(14a) 109.5 no
C(16) C(15) C(19) 107.7(9) yes
C(16) C(15) H(15) 126.2 no
C(19) C(15) H(15) 126.2 no
C(15) C(16) C(17) 109.1(9) yes
C(15) C(16) H(16) 125.5 no
C(17) C(16) H(16) 125.5 no
C(16) C(17) C(18) 107.8(8) yes
C(16) C(17) H(17) 126.1 no
C(18) C(17) H(17) 126.1 no
C(17) C(18) C(19) 108.1(9) yes
C(17) C(18) H(18) 126.0 no
C(19) C(18) H(18) 126.0 no
C(15) C(19) C(18) 107.3(8) yes
C(15) C(19) C(20) 125.5(9) yes
C(18) C(19) C(20) 127(1) yes
C(19) C(20) H(20a) 109.5 no
C(19) C(20) H(20c) 109.5 no
C(19) C(20) H(20b) 109.5 no
H(20a) C(20) H(20c) 109.5 no
H(20a) C(20) H(20b) 109.5 no
H(20c) C(20) H(20b) 109.5 no
C(27) C(26) H(26b) 109.5 no
C(27) C(26) H(26a) 109.5 no
C(27) C(26) H(26c) 109.5 no
H(26b) C(26) H(26a) 109.5 no
H(26b) C(26) H(26c) 109.5 no
H(26a) C(26) H(26c) 109.5 no
Ir(1) C(27) W(1) 78.5(3) yes
Ir(1) C(27) W(2) 78.3(3) yes
Ir(1) C(27) C(26) 124.8(6) yes
Ir(1) C(27) C(28) 107.4(6) yes
W(1) C(27) W(2) 126.1(4) yes
W(1) C(27) C(26) 117.5(6) yes
W(1) C(27) C(28) 70.6(5) yes
W(2) C(27) C(26) 115.8(6) yes
W(2) C(27) C(28) 71.2(5) yes
C(26) C(27) C(28) 127.8(8) yes
Ir(2) C(28) W(1) 76.8(3) yes
Ir(2) C(28) W(2) 78.0(3) yes
Ir(2) C(28) C(27) 106.0(6) yes
Ir(2) C(28) C(29) 127.0(6) yes
W(1) C(28) W(2) 127.6(4) yes
W(1) C(28) C(27) 72.5(5) yes
W(1) C(28) C(29) 119.7(6) yes
W(2) C(28) C(27) 71.6(5) yes
W(2) C(28) C(29) 112.2(6) yes
C(27) C(28) C(29) 126.9(8) yes
C(28) C(29) C(30) 119.9(9) yes
C(28) C(29) C(34) 122.4(9) yes
C(30) C(29) C(34) 117.6(8) yes
C(29) C(30) C(31) 122(1) yes
C(29) C(30) H(30) 119.2 no
C(31) C(30) H(30) 119.2 no
C(30) C(31) C(32) 120(1) yes
C(30) C(31) H(31) 120.2 no
C(32) C(31) H(31) 120.2 no
C(31) C(32) C(33) 119.7(9) yes
C(31) C(32) H(32) 120.2 no
C(33) C(32) H(32) 120.2 no
C(32) C(33) C(34) 120(1) yes
C(32) C(33) H(33) 120.0 no
C(34) C(33) H(33) 120.0 no
C(29) C(34) C(33) 121.2(9) yes
C(29) C(34) H(34) 119.4 no
C(33) C(34) H(34) 119.4 no

loop_
_geom_bond_atom_site_label_1
_geom_bond_atom_site_label_2
_geom_bond_distance
_geom_bond_publ_flag
Ir(1) Ir(2) 2.7023(4) yes
Ir(1) W(1) 2.8237(4) yes
Ir(1) W(2) 2.8021(5) yes
Ir(1) C(1) 1.921(9) yes
Ir(1) C(2) 1.93(1) yes
Ir(1) C(5) 2.37(1) yes
Ir(1) C(7) 2.37(1) yes
Ir(1) C(27) 2.095(8) yes
Ir(2) W(1) 2.7797(5) yes
Ir(2) W(2) 2.8109(4) yes
Ir(2) C(3) 1.917(9) yes
Ir(2) C(4) 1.92(1) yes
Ir(2) C(6) 2.40(1) yes
Ir(2) C(8) 2.38(1) yes
Ir(2) C(28) 2.134(9) yes
W(1) C(5) 2.000(9) yes
W(1) C(6) 1.99(1) yes
W(1) C(27) 2.358(9) yes
W(1) C(28) 2.332(9) yes
W(2) C(7) 2.000(9) yes
W(2) C(8) 1.98(1) yes
W(2) C(27) 2.332(9) yes
W(2) C(28) 2.327(9) yes
O(1) C(1) 1.12(1) yes
O(2) C(2) 1.11(1) yes
O(3) C(3) 1.12(1) yes
O(4) C(4) 1.13(1) yes
O(5) C(5) 1.16(1) yes
O(6) C(6) 1.17(1) yes
O(7) C(7) 1.16(1) yes
O(8) C(8) 1.17(1) yes
C(9) C(10) 1.42(2) yes
C(9) C(13) 1.45(2) yes
C(9) H(9) 0.95 no
C(10) C(11) 1.37(2) yes
C(10) H(10) 0.95 no
C(11) C(12) 1.42(2) yes
C(11) H(11) 0.95 no
C(12) C(13) 1.40(2) yes
C(12) H(12) 0.95 no
C(13) C(14) 1.49(2) yes
C(14) H(14c) 0.95 no
C(14) H(14b) 0.95 no
C(14) H(14a) 0.95 no
C(15) C(16) 1.40(1) yes
C(15) C(19) 1.42(1) yes
C(15) H(15) 0.95 no
C(16) C(17) 1.41(2) yes
C(16) H(16) 0.95 no
C(17) C(18) 1.41(1) yes
C(17) H(17) 0.95 no
C(18) C(19) 1.43(1) yes
C(18) H(18) 0.95 no
C(19) C(20) 1.50(1) yes
C(20) H(20a) 0.95 no
C(20) H(20c) 0.95 no
C(20) H(20b) 0.95 no
C(26) C(27) 1.54(1) yes
C(26) H(26b) 0.95 no
C(26) H(26a) 0.95 no
C(26) H(26c) 0.95 no
C(27) C(28) 1.49(1) yes
C(28) C(29) 1.50(1) yes
C(29) C(30) 1.39(1) yes
C(29) C(34) 1.40(1) yes
C(30) C(31) 1.39(1) yes
C(30) H(30) 0.95 no
C(31) C(32) 1.40(2) yes
C(31) H(31) 0.95 no
C(32) C(33) 1.38(2) yes
C(32) H(32) 0.95 no
C(33) C(34) 1.39(1) yes
C(33) H(33) 0.95 no
C(34) H(34) 0.95 no

loop_
_geom_contact_atom_site_label_1
_geom_contact_atom_site_label_2
_geom_contact_distance
_geom_contact_site_symmetry_2
_geom_contact_publ_flag
W(1) C(10) 2.29(1) . no
W(1) C(9) 2.30(1) . no
W(1) C(11) 2.31(1) . no
W(1) C(12) 2.32(1) . no
W(1) C(13) 2.336(9) . no
W(1) C(14) 3.50(1) . no
W(2) C(17) 2.28(1) . no
W(2) C(16) 2.28(1) . no
W(2) C(18) 2.33(1) . no
W(2) C(15) 2.337(9) . no
W(2) C(19) 2.408(9) . no
W(2) C(20) 3.55(1) . no
O(1) O(4) 3.07(1) 2 no
O(1) O(8) 3.36(1) 2_545 no
O(1) O(6) 3.48(1) 2 no
O(1) C(18) 3.52(1) 2_545 no
O(1) C(32) 3.54(1) 2_645 no
O(2) C(11) 3.22(1) 1_655 no
O(2) C(10) 3.34(1) 1_655 no
O(2) C(18) 3.43(1) 1_565 no
O(2) C(12) 3.58(2) 1_655 no
O(3) O(5) 3.15(1) 2_554 no
O(3) C(16) 3.33(2) 2_544 no
O(3) C(15) 3.45(1) 2_544 no
O(3) C(10) 3.51(1) 2_554 no
O(4) O(5) 3.13(1) 2_554 no
O(4) C(12) 3.34(1) 1_655 no
O(4) C(1) 3.48(1) 2_554 no
O(4) C(14) 3.55(2) 1_655 no
O(5) C(16) 3.02(1) 1_565 no
O(5) C(15) 3.05(1) 1_565 no
O(5) C(10) 3.16(1) . no
O(5) C(4) 3.17(1) 2 no
O(5) C(3) 3.21(1) 2 no
O(5) C(9) 3.41(1) . no
O(5) C(19) 3.57(1) 1_565 no
O(5) O(6) 3.57(1) 2 no
O(5) C(17) 3.57(1) 1_565 no
O(6) C(14) 3.14(2) . no
O(6) C(13) 3.28(1) . no
O(6) C(17) 3.33(1) 1_565 no
O(6) C(9) 3.42(1) . no
O(7) C(20) 3.10(1) . no
O(7) C(31) 3.33(1) 2_645 no
O(7) C(19) 3.35(1) . no
O(7) C(11) 3.38(1) 1_655 no
O(7) C(34) 3.50(1) 1_655 no
O(7) C(33) 3.53(1) 1_655 no
O(8) C(15) 3.14(1) 2_544 no
O(8) C(18) 3.19(1) . no
O(8) C(17) 3.38(1) . no
O(8) C(33) 3.43(1) 1_655 no
O(8) C(32) 3.55(1) 1_655 no
O(8) C(26) 3.57(1) 2_544 no
C(3) C(15) 3.47(1) 2_544 no
C(5) C(10) 2.70(2) . no
C(5) C(9) 2.92(1) . no
C(5) C(11) 3.46(1) . no
C(6) C(13) 2.75(1) . no
C(6) C(9) 2.90(2) . no
C(6) C(14) 3.09(1) . no
C(6) C(12) 3.50(1) . no
C(7) C(19) 2.86(1) . no
C(7) C(20) 3.13(1) . no
C(7) C(18) 3.22(1) . no
C(7) C(15) 3.37(1) . no
C(8) C(18) 2.76(1) . no
C(8) C(17) 2.84(1) . no
C(11) C(34) 3.39(2) . no
C(11) C(27) 3.46(1) . no
C(11) C(26) 3.51(2) . no
C(11) C(28) 3.57(1) . no
C(12) C(34) 3.18(2) . no
C(12) C(29) 3.35(1) . no
C(12) C(28) 3.37(1) . no
C(15) C(26) 3.33(1) . no
C(15) C(27) 3.43(1) . no
C(16) C(29) 3.18(1) . no
C(16) C(28) 3.29(1) . no
C(16) C(27) 3.38(1) . no
C(16) C(26) 3.48(2) . no
C(16) C(30) 3.49(1) . no
C(17) C(30) 3.39(1) . no
C(17) C(29) 3.57(1) . no
Ir(1) C(1) 1.921(9) . no
Ir(1) C(2) 1.93(1) . no
Ir(1) C(5) 2.37(1) . no
Ir(1) C(7) 2.37(1) . no
Ir(1) C(6) 3.42(1) . no
Ir(1) C(4) 3.45(1) . no
Ir(2) C(3) 1.917(9) . no
Ir(2) C(4) 1.92(1) . no
Ir(2) C(8) 2.38(1) . no
Ir(2) C(6) 2.40(1) . no
Ir(2) C(2) 3.474(9) . no
Ir(2) C(7) 3.485(9) . no
W(1) C(6) 1.99(1) . no
W(1) C(5) 2.000(9) . no
W(2) C(8) 1.98(1) . no
W(2) C(7) 2.000(9) . no

loop_
_geom_torsion_atom_site_label_1
_geom_torsion_atom_site_label_2
_geom_torsion_atom_site_label_3
_geom_torsion_atom_site_label_4
_geom_torsion
_geom_torsion_publ_flag
Ir(1) Ir(2) W(1) C(5) 31.7(3) no
Ir(1) Ir(2) W(1) C(6) 111.8(3) no
Ir(1) Ir(2) W(1) C(27) -51.3(2) no
Ir(1) Ir(2) W(1) C(28) -88.1(2) no
Ir(1) Ir(2) W(2) C(7) -47.7(3) no
Ir(1) Ir(2) W(2) C(8) -133.8(3) no
Ir(1) Ir(2) W(2) C(27) 51.9(2) no
Ir(1) Ir(2) W(2) C(28) 89.2(3) no
Ir(1) Ir(2) C(3) O(3) 20.8(1) no
Ir(1) Ir(2) C(4) O(4) 46.3(2) no
Ir(1) Ir(2) C(6) W(1) -55.5(2) no
Ir(1) Ir(2) C(6) O(6) 128.6(9) no
Ir(1) Ir(2) C(8) W(2) 39.3(2) no
Ir(1) Ir(2) C(8) O(8) -144.2(9) no
Ir(1) Ir(2) C(28) W(1) 67.4(1) no
Ir(1) Ir(2) C(28) W(2) -66.3(1) no
Ir(1) Ir(2) C(28) C(27) 0.3(5) no
Ir(1) Ir(2) C(28) C(29) -175.1(8) no
Ir(1) W(1) Ir(2) W(2) 52.00(1) no
Ir(1) W(1) Ir(2) C(3) 178.4(3) no
Ir(1) W(1) Ir(2) C(4) -75.2(3) no
Ir(1) W(1) Ir(2) C(6) -111.8(3) no
Ir(1) W(1) Ir(2) C(8) 59.0(3) no
Ir(1) W(1) Ir(2) C(28) 88.1(2) no
Ir(1) W(1) C(5) O(5) -175(2) no
Ir(1) W(1) C(6) Ir(2) 51.7(2) no
Ir(1) W(1) C(6) O(6) -138(2) no
Ir(1) W(1) C(27) W(2) -66.2(4) no
Ir(1) W(1) C(27) C(26) 123.4(7) no
Ir(1) W(1) C(27) C(28) -113.3(5) no
Ir(1) W(1) C(28) Ir(2) -65.7(2) no
Ir(1) W(1) C(28) W(2) -2.4(4) no
Ir(1) W(1) C(28) C(27) 46.1(4) no
Ir(1) W(1) C(28) C(29) 169.0(7) no
Ir(1) W(2) Ir(2) W(1) -52.65(1) no
Ir(1) W(2) Ir(2) C(3) -163.7(4) no
Ir(1) W(2) Ir(2) C(4) 81.6(3) no
Ir(1) W(2) Ir(2) C(6) -35.4(3) no
Ir(1) W(2) Ir(2) C(8) 133.8(3) no
Ir(1) W(2) Ir(2) C(28) -89.2(3) no
Ir(1) W(2) C(7) O(7) -180(2) no
Ir(1) W(2) C(8) Ir(2) -38.4(2) no
Ir(1) W(2) C(8) O(8) 149(2) no
Ir(1) W(2) C(27) W(1) 66.2(4) no
Ir(1) W(2) C(27) C(26) -123.2(7) no
Ir(1) W(2) C(27) C(28) 113.1(6) no
Ir(1) W(2) C(28) Ir(2) 65.2(2) no
Ir(1) W(2) C(28) W(1) 2.5(4) no
Ir(1) W(2) C(28) C(27) -46.4(4) no
Ir(1) W(2) C(28) C(29) -169.6(7) no
Ir(1) C(5) W(1) Ir(2) -32.5(3) no
Ir(1) C(5) W(1) C(6) -88.9(4) no
Ir(1) C(5) W(1) C(27) 35.1(3) no
Ir(1) C(5) W(1) C(28) 17.1(5) no
Ir(1) C(7) W(2) Ir(2) 48.7(2) no
Ir(1) C(7) W(2) C(8) 105.0(3) no
Ir(1) C(7) W(2) C(27) -19.6(3) no
Ir(1) C(7) W(2) C(28) 11.0(5) no
Ir(1) C(27) W(1) Ir(2) 65.1(2) no
Ir(1) C(27) W(1) C(5) -40.7(4) no
Ir(1) C(27) W(1) C(6) 47.9(4) no
Ir(1) C(27) W(1) C(28) 113.3(5) no
Ir(1) C(27) W(2) Ir(2) -65.2(2) no
Ir(1) C(27) W(2) C(7) 22.4(4) no
Ir(1) C(27) W(2) C(8) -71.0(4) no
Ir(1) C(27) W(2) C(28) -113.1(6) no
Ir(1) C(27) C(28) Ir(2) -0.4(7) no
Ir(1) C(27) C(28) W(1) -70.6(4) no
Ir(1) C(27) C(28) W(2) 70.7(4) no
Ir(1) C(27) C(28) C(29) 175.0(8) no
Ir(2) Ir(1) W(1) C(5) -141.9(4) no
Ir(2) Ir(1) W(1) C(6) -51.7(3) no
Ir(2) Ir(1) W(1) C(27) 90.3(3) no
Ir(2) Ir(1) W(1) C(28) 53.7(2) no
Ir(2) Ir(1) W(2) C(7) 117.2(3) no
Ir(2) Ir(1) W(2) C(8) 37.8(3) no
Ir(2) Ir(1) W(2) C(27) -89.8(3) no
Ir(2) Ir(1) W(2) C(28) -53.0(2) no
Ir(2) Ir(1) C(1) O(1) -44.5(2) no
Ir(2) Ir(1) C(2) O(2) 83.2(2) no
Ir(2) Ir(1) C(5) W(1) 32.7(3) no
Ir(2) Ir(1) C(5) O(5) -149.7(9) no
Ir(2) Ir(1) C(7) W(2) -51.5(2) no
Ir(2) Ir(1) C(7) O(7) 128.4(9) no
Ir(2) Ir(1) C(27) W(1) -64.9(1) no
Ir(2) Ir(1) C(27) W(2) 66.1(1) no
Ir(2) Ir(1) C(27) C(26) 179.5(8) no
Ir(2) Ir(1) C(27) C(28) 0.3(5) no
Ir(2) W(1) Ir(1) W(2) -52.12(1) no
Ir(2) W(1) Ir(1) C(1) -167.3(3) no
Ir(2) W(1) Ir(1) C(2) 82.5(4) no
Ir(2) W(1) Ir(1) C(5) 141.9(4) no
Ir(2) W(1) Ir(1) C(7) -39.8(4) no
Ir(2) W(1) Ir(1) C(27) -90.3(3) no
Ir(2) W(1) C(5) O(5) 152(2) no
Ir(2) W(1) C(6) O(6) 170(2) no
Ir(2) W(1) C(27) W(2) -1.0(3) no
Ir(2) W(1) C(27) C(26) -171.5(6) no
Ir(2) W(1) C(27) C(28) -48.2(4) no
Ir(2) W(1) C(28) W(2) 63.2(4) no
Ir(2) W(1) C(28) C(27) 111.8(5) no
Ir(2) W(1) C(28) C(29) -125.3(7) no
Ir(2) W(2) Ir(1) W(1) 51.39(1) no
Ir(2) W(2) Ir(1) C(1) 171.2(3) no
Ir(2) W(2) Ir(1) C(2) -75.0(4) no
Ir(2) W(2) Ir(1) C(5) 66.2(4) no
Ir(2) W(2) Ir(1) C(7) -117.2(3) no
Ir(2) W(2) Ir(1) C(27) 89.8(3) no
Ir(2) W(2) C(7) O(7) -131(2) no
Ir(2) W(2) C(8) O(8) -173(2) no
Ir(2) W(2) C(27) W(1) 1.0(3) no
Ir(2) W(2) C(27) C(26) 171.7(6) no
Ir(2) W(2) C(27) C(28) 47.9(4) no
Ir(2) W(2) C(28) W(1) -62.7(4) no
Ir(2) W(2) C(28) C(27) -111.6(5) no
Ir(2) W(2) C(28) C(29) 125.2(7) no
Ir(2) C(6) W(1) C(5) 107.3(3) no
Ir(2) C(6) W(1) C(27) 19.0(4) no
Ir(2) C(6) W(1) C(28) -15.2(3) no
Ir(2) C(8) W(2) C(7) -93.2(3) no
Ir(2) C(8) W(2) C(27) 6.5(4) no
Ir(2) C(8) W(2) C(28) 30.5(3) no
Ir(2) C(28) W(1) C(5) -80.8(4) no
Ir(2) C(28) W(1) C(6) 17.3(3) no
Ir(2) C(28) W(1) C(27) -111.8(5) no
Ir(2) C(28) W(2) C(7) 55.4(5) no
Ir(2) C(28) W(2) C(8) -34.7(3) no
Ir(2) C(28) W(2) C(27) 111.6(5) no
Ir(2) C(28) C(27) W(1) 70.2(4) no
Ir(2) C(28) C(27) W(2) -71.1(4) no
Ir(2) C(28) C(27) C(26) -179.6(8) no
Ir(2) C(28) C(29) C(30) 26(1) no
Ir(2) C(28) C(29) C(34) -155.0(7) no
W(1) Ir(1) Ir(2) W(2) -116.60(2) no
W(1) Ir(1) Ir(2) C(3) -6(1) no
W(1) Ir(1) Ir(2) C(4) 127.7(3) no
W(1) Ir(1) Ir(2) C(6) 40.8(3) no
W(1) Ir(1) Ir(2) C(8) -146.7(3) no
W(1) Ir(1) Ir(2) C(28) -58.7(3) no
W(1) Ir(1) W(2) C(7) 168.6(3) no
W(1) Ir(1) W(2) C(8) 89.2(3) no
W(1) Ir(1) W(2) C(27) -38.4(3) no
W(1) Ir(1) W(2) C(28) -1.6(2) no
W(1) Ir(1) C(1) O(1) 22.3(2) no
W(1) Ir(1) C(2) O(2) 23.2(2) no
W(1) Ir(1) C(5) O(5) 178(1) no
W(1) Ir(1) C(7) W(2) -17.6(5) no
W(1) Ir(1) C(7) O(7) 162.3(7) no
W(1) Ir(1) C(27) W(2) 131.0(3) no
W(1) Ir(1) C(27) C(26) -115.6(8) no
W(1) Ir(1) C(27) C(28) 65.2(5) no
W(1) Ir(2) Ir(1) W(2) 116.60(2) no
W(1) Ir(2) Ir(1) C(1) 73(1) no
W(1) Ir(2) Ir(1) C(2) -114.8(3) no
W(1) Ir(2) Ir(1) C(5) -25.7(3) no
W(1) Ir(2) Ir(1) C(7) 155.3(2) no
W(1) Ir(2) Ir(1) C(27) 58.5(3) no
W(1) Ir(2) W(2) C(7) -100.3(3) no
W(1) Ir(2) W(2) C(8) 173.6(3) no
W(1) Ir(2) W(2) C(27) -0.7(2) no
W(1) Ir(2) W(2) C(28) 36.5(3) no
W(1) Ir(2) C(3) O(3) 15(9) no
W(1) Ir(2) C(4) O(4) 105.3(2) no
W(1) Ir(2) C(6) O(6) -176(1) no
W(1) Ir(2) C(8) W(2) -10.1(5) no
W(1) Ir(2) C(8) O(8) 166.4(7) no
W(1) Ir(2) C(28) W(2) -133.7(3) no
W(1) Ir(2) C(28) C(27) -67.1(5) no
W(1) Ir(2) C(28) C(29) 117.5(8) no
W(1) C(5) Ir(1) W(2) -21.3(5) no
W(1) C(5) Ir(1) C(1) -135.4(4) no
W(1) C(5) Ir(1) C(2) 128.3(4) no
W(1) C(5) Ir(1) C(7) -163(5) no
W(1) C(5) Ir(1) C(27) -40.4(3) no
W(1) C(6) Ir(2) W(2) -24.8(5) no
W(1) C(6) Ir(2) C(3) 113.9(4) no
W(1) C(6) Ir(2) C(4) -150.8(4) no
W(1) C(6) Ir(2) C(8) -131(3) no
W(1) C(6) Ir(2) C(28) 16.3(3) no
W(1) C(27) Ir(1) W(2) -131.0(3) no
W(1) C(27) Ir(1) C(1) 118.1(3) no
W(1) C(27) Ir(1) C(2) -32(2) no
W(1) C(27) Ir(1) C(5) 33.6(3) no
W(1) C(27) Ir(1) C(7) -149.6(3) no
W(1) C(27) W(2) C(7) 88.6(5) no
W(1) C(27) W(2) C(8) -4.8(6) no
W(1) C(27) W(2) C(28) -46.9(5) no
W(1) C(27) C(28) W(2) 141.3(3) no
W(1) C(27) C(28) C(29) -114.4(9) no
W(1) C(28) Ir(2) W(2) 133.7(3) no
W(1) C(28) Ir(2) C(3) -101.0(3) no
W(1) C(28) Ir(2) C(4) 96(2) no
W(1) C(28) Ir(2) C(6) -13.9(3) no
W(1) C(28) Ir(2) C(8) 161.9(2) no
W(1) C(28) W(2) C(7) -7.4(7) no
W(1) C(28) W(2) C(8) -97.5(5) no
W(1) C(28) W(2) C(27) 48.9(5) no
W(1) C(28) C(27) W(2) -141.3(3) no
W(1) C(28) C(27) C(26) 110.2(9) no
W(1) C(28) C(29) C(30) 121.7(8) no
W(1) C(28) C(29) C(34) -59(1) no
W(2) Ir(1) Ir(2) C(3) 110(1) no
W(2) Ir(1) Ir(2) C(4) -115.7(3) no
W(2) Ir(1) Ir(2) C(6) 157.4(3) no
W(2) Ir(1) Ir(2) C(8) -30.1(3) no
W(2) Ir(1) Ir(2) C(28) 57.9(3) no
W(2) Ir(1) W(1) C(5) 166.0(4) no
W(2) Ir(1) W(1) C(6) -103.8(3) no
W(2) Ir(1) W(1) C(27) 38.2(3) no
W(2) Ir(1) W(1) C(28) 1.6(2) no
W(2) Ir(1) C(1) O(1) -84.8(2) no
W(2) Ir(1) C(2) O(2) 141.6(2) no
W(2) Ir(1) C(5) O(5) 156.3(7) no
W(2) Ir(1) C(7) O(7) 180(1) no
W(2) Ir(1) C(27) C(26) 113.4(8) no
W(2) Ir(1) C(27) C(28) -65.8(5) no
W(2) Ir(2) Ir(1) C(1) -44(1) no
W(2) Ir(2) Ir(1) C(2) 128.6(3) no
W(2) Ir(2) Ir(1) C(5) -142.3(3) no
W(2) Ir(2) Ir(1) C(7) 38.7(2) no
W(2) Ir(2) Ir(1) C(27) -58.1(3) no
W(2) Ir(2) W(1) C(5) 83.7(3) no
W(2) Ir(2) W(1) C(6) 163.8(3) no
W(2) Ir(2) W(1) C(27) 0.7(2) no
W(2) Ir(2) W(1) C(28) -36.1(2) no
W(2) Ir(2) C(3) O(3) 123(9) no
W(2) Ir(2) C(4) O(4) -14.0(2) no
W(2) Ir(2) C(6) O(6) 159.3(7) no
W(2) Ir(2) C(8) O(8) 176(1) no
W(2) Ir(2) C(28) C(27) 66.6(5) no
W(2) Ir(2) C(28) C(29) -108.8(8) no
W(2) C(7) Ir(1) C(1) 116.6(4) no
W(2) C(7) Ir(1) C(2) -147.3(4) no
W(2) C(7) Ir(1) C(5) 144(5) no
W(2) C(7) Ir(1) C(27) 21.8(3) no
W(2) C(8) Ir(2) C(3) -131.4(4) no
W(2) C(8) Ir(2) C(4) 134.0(4) no
W(2) C(8) Ir(2) C(6) 114(3) no
W(2) C(8) Ir(2) C(28) -33.5(3) no
W(2) C(27) Ir(1) C(1) -110.9(3) no
W(2) C(27) Ir(1) C(2) 99(2) no
W(2) C(27) Ir(1) C(5) 164.6(3) no
W(2) C(27) Ir(1) C(7) -18.6(3) no
W(2) C(27) W(1) C(5) -106.9(5) no
W(2) C(27) W(1) C(6) -18.2(6) no
W(2) C(27) W(1) C(28) 47.1(5) no
W(2) C(27) C(28) C(29) 104.3(9) no
W(2) C(28) Ir(2) C(3) 125.3(3) no
W(2) C(28) Ir(2) C(4) -38(2) no
W(2) C(28) Ir(2) C(6) -147.6(3) no
W(2) C(28) Ir(2) C(8) 28.2(3) no
W(2) C(28) W(1) C(5) -17.6(7) no
W(2) C(28) W(1) C(6) 80.5(5) no
W(2) C(28) W(1) C(27) -48.5(5) no
W(2) C(28) C(27) C(26) -108.5(9) no
W(2) C(28) C(29) C(30) -65.6(9) no
W(2) C(28) C(29) C(34) 113.6(9) no
O(1) C(1) Ir(1) C(2) 143.0(2) no
O(1) C(1) Ir(1) C(5) 55.2(2) no
O(1) C(1) Ir(1) C(7) -126.5(2) no
O(1) C(1) Ir(1) C(27) -30.8(2) no
O(2) C(2) Ir(1) C(1) -98.4(2) no
O(2) C(2) Ir(1) C(5) -13.8(2) no
O(2) C(2) Ir(1) C(7) 169.7(2) no
O(2) C(2) Ir(1) C(27) 51.7(3) no
O(3) C(3) Ir(2) C(4) -113(9) no
O(3) C(3) Ir(2) C(6) -26(9) no
O(3) C(3) Ir(2) C(8) 161(9) no
O(3) C(3) Ir(2) C(28) 71(9) no
O(4) C(4) Ir(2) C(3) -144.1(2) no
O(4) C(4) Ir(2) C(6) 130.0(2) no
O(4) C(4) Ir(2) C(8) -47.3(2) no
O(4) C(4) Ir(2) C(28) 19.4(2) no
O(5) C(5) Ir(1) C(1) 42(1) no
O(5) C(5) Ir(1) C(2) -54(1) no
O(5) C(5) Ir(1) C(7) 15(6) no
O(5) C(5) Ir(1) C(27) 137(1) no
O(5) C(5) W(1) C(6) 96(2) no
O(5) C(5) W(1) C(27) -140(2) no
O(5) C(5) W(1) C(28) -158(2) no
O(6) C(6) Ir(2) C(3) -62.0(9) no
O(6) C(6) Ir(2) C(4) 33.2(9) no
O(6) C(6) Ir(2) C(8) 53(3) no
O(6) C(6) Ir(2) C(28) -159.6(8) no
O(6) C(6) W(1) C(5) -82(2) no
O(6) C(6) W(1) C(27) -170(2) no
O(6) C(6) W(1) C(28) 155(2) no
O(7) C(7) Ir(1) C(1) -63.4(9) no
O(7) C(7) Ir(1) C(2) 32.6(9) no
O(7) C(7) Ir(1) C(5) -36(6) no
O(7) C(7) Ir(1) C(27) -158.3(9) no
O(7) C(7) W(2) C(8) -75(2) no
O(7) C(7) W(2) C(27) 161(2) no
O(7) C(7) W(2) C(28) -169(2) no
O(8) C(8) Ir(2) C(3) 45.0(9) no
O(8) C(8) Ir(2) C(4) -49.5(9) no
O(8) C(8) Ir(2) C(6) -70(3) no
O(8) C(8) Ir(2) C(28) 143.0(9) no
O(8) C(8) W(2) C(7) 94(2) no
O(8) C(8) W(2) C(27) -166(2) no
O(8) C(8) W(2) C(28) -142(2) no
C(1) Ir(1) Ir(2) C(3) 66(2) no
C(1) Ir(1) Ir(2) C(4) -160(1) no
C(1) Ir(1) Ir(2) C(6) 114(1) no
C(1) Ir(1) Ir(2) C(8) -74(1) no
C(1) Ir(1) Ir(2) C(28) 14(1) no
C(1) Ir(1) W(1) C(5) 50.8(5) no
C(1) Ir(1) W(1) C(6) 141.0(4) no
C(1) Ir(1) W(1) C(27) -77.0(4) no
C(1) Ir(1) W(1) C(28) -113.6(4) no
C(1) Ir(1) W(2) C(7) -71.6(5) no
C(1) Ir(1) W(2) C(8) -151.0(4) no
C(1) Ir(1) W(2) C(27) 81.5(4) no
C(1) Ir(1) W(2) C(28) 118.2(4) no
C(1) Ir(1) C(27) C(26) 2.5(8) no
C(1) Ir(1) C(27) C(28) -176.7(6) no
C(2) Ir(1) Ir(2) C(3) -121(1) no
C(2) Ir(1) Ir(2) C(4) 12.9(5) no
C(2) Ir(1) Ir(2) C(6) -74.0(4) no
C(2) Ir(1) Ir(2) C(8) 98.5(4) no
C(2) Ir(1) Ir(2) C(28) -173.5(4) no
C(2) Ir(1) W(1) C(5) -59.4(5) no
C(2) Ir(1) W(1) C(6) 30.8(5) no
C(2) Ir(1) W(1) C(27) 172.8(4) no
C(2) Ir(1) W(1) C(28) 136.2(4) no
C(2) Ir(1) W(2) C(7) 42.2(5) no
C(2) Ir(1) W(2) C(8) -37.2(5) no
C(2) Ir(1) W(2) C(27) -164.8(5) no
C(2) Ir(1) W(2) C(28) -128.0(4) no
C(2) Ir(1) C(27) C(26) -148(2) no
C(2) Ir(1) C(27) C(28) 33(2) no
C(3) Ir(2) Ir(1) C(5) -32(1) no
C(3) Ir(2) Ir(1) C(7) 149(1) no
C(3) Ir(2) Ir(1) C(27) 52(1) no
C(3) Ir(2) W(1) C(5) -150.0(4) no
C(3) Ir(2) W(1) C(6) -69.8(4) no
C(3) Ir(2) W(1) C(27) 127.1(4) no
C(3) Ir(2) W(1) C(28) 90.2(4) no
C(3) Ir(2) W(2) C(7) 148.6(5) no
C(3) Ir(2) W(2) C(8) 62.5(5) no
C(3) Ir(2) W(2) C(27) -111.8(4) no
C(3) Ir(2) W(2) C(28) -74.6(5) no
C(3) Ir(2) C(28) C(27) -168.1(6) no
C(3) Ir(2) C(28) C(29) 16.5(9) no
C(4) Ir(2) Ir(1) C(5) 102.0(4) no
C(4) Ir(2) Ir(1) C(7) -77.0(4) no
C(4) Ir(2) Ir(1) C(27) -173.8(4) no
C(4) Ir(2) W(1) C(5) -43.5(4) no
C(4) Ir(2) W(1) C(6) 36.7(5) no
C(4) Ir(2) W(1) C(27) -126.5(4) no
C(4) Ir(2) W(1) C(28) -163.3(4) no
C(4) Ir(2) W(2) C(7) 33.9(4) no
C(4) Ir(2) W(2) C(8) -52.2(5) no
C(4) Ir(2) W(2) C(27) 133.6(4) no
C(4) Ir(2) W(2) C(28) 170.8(4) no
C(4) Ir(2) C(28) C(27) 28(2) no
C(4) Ir(2) C(28) C(29) -147(2) no
C(5) Ir(1) Ir(2) C(6) 15.1(4) no
C(5) Ir(1) Ir(2) C(8) -172.4(4) no
C(5) Ir(1) Ir(2) C(28) -84.4(4) no
C(5) Ir(1) W(1) C(6) 90.2(5) no
C(5) Ir(1) W(1) C(27) -127.8(4) no
C(5) Ir(1) W(1) C(28) -164.4(4) no
C(5) Ir(1) W(2) C(7) -176.7(5) no
C(5) Ir(1) W(2) C(8) 104.0(5) no
C(5) Ir(1) W(2) C(27) -23.6(5) no
C(5) Ir(1) W(2) C(28) 13.2(4) no
C(5) Ir(1) C(27) C(26) -82.0(8) no
C(5) Ir(1) C(27) C(28) 98.8(6) no
C(5) W(1) Ir(1) C(7) 178.3(5) no
C(5) W(1) Ir(1) C(27) 127.8(4) no
C(5) W(1) Ir(2) C(6) -80.2(4) no
C(5) W(1) Ir(2) C(8) 90.7(4) no
C(5) W(1) Ir(2) C(28) 119.8(4) no
C(5) W(1) C(27) C(26) 82.6(7) no
C(5) W(1) C(27) C(28) -154.0(6) no
C(5) W(1) C(28) C(27) 30.9(7) no
C(5) W(1) C(28) C(29) 153.9(7) no
C(6) Ir(2) Ir(1) C(7) -163.9(3) no
C(6) Ir(2) Ir(1) C(27) 99.3(4) no
C(6) Ir(2) W(1) C(27) -163.1(4) no
C(6) Ir(2) W(1) C(28) 160.0(4) no
C(6) Ir(2) W(2) C(7) -83.1(5) no
C(6) Ir(2) W(2) C(8) -169.2(5) no
C(6) Ir(2) W(2) C(27) 16.5(4) no
C(6) Ir(2) W(2) C(28) 53.7(4) no
C(6) Ir(2) C(28) C(27) -81.0(6) no
C(6) Ir(2) C(28) C(29) 103.6(8) no
C(6) W(1) Ir(1) C(7) -91.5(5) no
C(6) W(1) Ir(1) C(27) -142.0(4) no
C(6) W(1) Ir(2) C(8) 170.8(5) no
C(6) W(1) Ir(2) C(28) -160.0(4) no
C(6) W(1) C(27) C(26) 171.3(6) no
C(6) W(1) C(27) C(28) -65.4(6) no
C(6) W(1) C(28) C(27) 129.1(5) no
C(6) W(1) C(28) C(29) -108.0(7) no
C(7) Ir(1) Ir(2) C(8) 8.6(3) no
C(7) Ir(1) Ir(2) C(28) 96.6(4) no
C(7) Ir(1) W(1) C(27) 50.5(5) no
C(7) Ir(1) W(1) C(28) 13.9(5) no
C(7) Ir(1) W(2) C(8) -79.4(4) no
C(7) Ir(1) W(2) C(27) 153.1(4) no
C(7) Ir(1) W(2) C(28) -170.2(4) no
C(7) Ir(1) C(27) C(26) 94.8(8) no
C(7) Ir(1) C(27) C(28) -84.4(6) no
C(7) W(2) Ir(1) C(27) -153.1(4) no
C(7) W(2) Ir(2) C(8) 86.1(4) no
C(7) W(2) Ir(2) C(28) -136.8(4) no
C(7) W(2) C(27) C(26) -100.7(6) no
C(7) W(2) C(27) C(28) 135.6(5) no
C(7) W(2) C(28) C(27) -56.2(6) no
C(7) W(2) C(28) C(29) -179.4(6) no
C(8) Ir(2) Ir(1) C(27) -88.2(4) no
C(8) Ir(2) W(1) C(27) 7.7(4) no
C(8) Ir(2) W(1) C(28) -29.1(4) no
C(8) Ir(2) W(2) C(27) -174.3(4) no
C(8) Ir(2) W(2) C(28) -137.0(4) no
C(8) Ir(2) C(28) C(27) 94.8(6) no
C(8) Ir(2) C(28) C(29) -80.6(8) no
C(8) W(2) Ir(1) C(27) 127.5(4) no
C(8) W(2) Ir(2) C(28) 137.0(4) no
C(8) W(2) C(27) C(26) 165.8(6) no
C(8) W(2) C(27) C(28) 42.1(6) no
C(8) W(2) C(28) C(27) -146.3(5) no
C(8) W(2) C(28) C(29) 90.5(7) no
C(9) C(10) C(11) C(12) 0(1) no
C(9) C(13) C(12) C(11) 0(1) no
C(10) C(9) C(13) C(12) 0(1) no
C(10) C(9) C(13) C(14) 170(1) no
C(10) C(11) C(12) C(13) 0(1) no
C(11) C(10) C(9) C(13) 0(1) no
C(11) C(12) C(13) C(14) -169(1) no
C(15) C(16) C(17) C(18) 1(1) no
C(15) C(19) C(18) C(17) -3(1) no
C(16) C(15) C(19) C(18) 4(1) no
C(16) C(15) C(19) C(20) -173(1) no
C(16) C(17) C(18) C(19) 2(1) no
C(17) C(16) C(15) C(19) -3(1) no
C(17) C(18) C(19) C(20) 172.8(9) no
C(26) C(27) W(1) C(28) -123.3(8) no
C(26) C(27) W(2) C(28) 123.7(8) no
C(26) C(27) C(28) C(29) -4(2) no
C(27) Ir(1) Ir(2) C(28) -0.2(4) no
C(27) Ir(1) W(1) C(28) -36.6(4) no
C(27) Ir(1) W(2) C(28) 36.8(4) no
C(27) W(1) Ir(2) C(28) 36.8(3) no
C(27) W(1) C(28) C(29) 123.0(9) no
C(27) W(2) Ir(2) C(28) -37.2(3) no
C(27) W(2) C(28) C(29) -123.2(9) no
C(27) C(28) C(29) C(30) -148.7(9) no
C(27) C(28) C(29) C(34) 31(1) no
C(28) C(29) C(30) C(31) 179.3(9) no
C(28) C(29) C(34) C(33) -179.6(9) no
C(29) C(30) C(31) C(32) 1(2) no
C(29) C(34) C(33) C(32) 0(2) no
C(30) C(29) C(34) C(33) 0(1) no
C(30) C(31) C(32) C(33) -2(2) no
C(31) C(30) C(29) C(34) 0(1) no
C(31) C(32) C(33) C(34) 1(2) no
